data_7113421
loop_
_publ_author_name
'Peng Wang'
'Glenn P. A. Yap'
'Charles G. Riordan'

_publ_section_title
;
 Five-coordinate MII-semiquinonate (M = Fe, Mn, Co) complexes: reactivity
 models of the catechol dioxygenases
;
_journal_name_full Chem.Commun.
_journal_page_first 5871
_journal_paper_doi 10.1039/C3CC49143A
_journal_volume 50
_journal_year 2014
_chemical_formula_sum 'C35 H46 B Co O2 S3'
_chemical_formula_weight 664.64
_chemical_name_systematic
; 
 ? 
;
_space_group_IT_number 14
_symmetry_cell_setting monoclinic
_symmetry_space_group_name_Hall '-P 2yn'
_symmetry_space_group_name_H-M 'P 1 21/n 1'
_atom_sites_solution_hydrogens geom
_atom_sites_solution_primary direct
_atom_sites_solution_secondary difmap
_audit_creation_method SHELXL-97
_cell_angle_alpha 90.00
_cell_angle_beta 103.018(2)
_cell_angle_gamma 90.00
_cell_formula_units_Z 4
_cell_length_a 10.4043(11)
_cell_length_b 16.4937(18)
_cell_length_c 20.710(2)
_cell_measurement_reflns_used 9356
_cell_measurement_temperature 200(2)
_cell_measurement_theta_max 27.47
_cell_measurement_theta_min 2.36
_cell_volume 3462.6(6)
_computing_cell_refinement 'Bruker SAINT'
_computing_data_collection 'Bruker APEX2'
_computing_data_reduction 'Bruker SAINT'
_computing_molecular_graphics 'Bruker SHELXTL'
_computing_publication_material 'Bruker SHELXTL'
_computing_structure_refinement 'SHELXL-97 (Sheldrick, 2008)'
_computing_structure_solution 'SHELXS-97 (Sheldrick, 2008)'
_diffrn_ambient_temperature 200(2)
_diffrn_detector_area_resol_mean 8.33
_diffrn_measured_fraction_theta_full 1.000
_diffrn_measured_fraction_theta_max 0.999
_diffrn_measurement_device_type 'Bruker APEX-II CCD'
_diffrn_measurement_method '\f and \w scans'
_diffrn_radiation_monochromator graphite
_diffrn_radiation_source 'fine-focus sealed tube'
_diffrn_radiation_type MoK\a
_diffrn_radiation_wavelength 0.71073
_diffrn_reflns_av_R_equivalents 0.0228
_diffrn_reflns_av_sigmaI/netI 0.0164
_diffrn_reflns_limit_h_max 13
_diffrn_reflns_limit_h_min -13
_diffrn_reflns_limit_k_max 21
_diffrn_reflns_limit_k_min -21
_diffrn_reflns_limit_l_max 26
_diffrn_reflns_limit_l_min -26
_diffrn_reflns_number 38450
_diffrn_reflns_theta_full 25.00
_diffrn_reflns_theta_max 27.48
_diffrn_reflns_theta_min 1.59
_exptl_absorpt_coefficient_mu 0.706
_exptl_absorpt_correction_T_max 0.8151
_exptl_absorpt_correction_T_min 0.6473
_exptl_absorpt_correction_type multi-scan
_exptl_absorpt_process_details 'APEX2 (Bruker, 2007)'
_exptl_crystal_colour green
_exptl_crystal_density_diffrn 1.275
_exptl_crystal_density_method 'not measured'
_exptl_crystal_description plate
_exptl_crystal_F_000 1408
_exptl_crystal_size_max 0.68
_exptl_crystal_size_mid 0.42
_exptl_crystal_size_min 0.30
_refine_diff_density_max 0.401
_refine_diff_density_min -0.250
_refine_diff_density_rms 0.045
_refine_ls_extinction_method none
_refine_ls_goodness_of_fit_ref 1.020
_refine_ls_hydrogen_treatment constr
_refine_ls_matrix_type full
_refine_ls_number_parameters 388
_refine_ls_number_reflns 7945
_refine_ls_number_restraints 0
_refine_ls_restrained_S_all 1.020
_refine_ls_R_factor_all 0.0313
_refine_ls_R_factor_gt 0.0277
_refine_ls_shift/su_max 0.000
_refine_ls_shift/su_mean 0.000
_refine_ls_structure_factor_coef Fsqd
_refine_ls_weighting_details 'calc w=1/[\s^2^(Fo^2^)+(0.0434P)^2^+1.1758P] where P=(Fo^2^+2Fc^2^)/3'
_refine_ls_weighting_scheme calc
_refine_ls_wR_factor_gt 0.0747
_refine_ls_wR_factor_ref 0.0776
_reflns_number_gt 7224
_reflns_number_total 7945
_reflns_threshold_expression >2sigma(I)
_cod_data_source_file c3cc49143a2.cif
_cod_data_source_block char440
_cod_original_cell_volume 3462.6(7)
_cod_original_sg_symbol_H-M P2(1)/n
_cod_database_code 7113421

loop_
_symmetry_equiv_pos_as_xyz
'x, y, z'
'-x+1/2, y+1/2, -z+1/2'
'-x, -y, -z'
'x-1/2, -y-1/2, z-1/2'

loop_
_atom_site_label
_atom_site_type_symbol
_atom_site_fract_x
_atom_site_fract_y
_atom_site_fract_z
_atom_site_U_iso_or_equiv
_atom_site_adp_type
_atom_site_occupancy
_atom_site_symmetry_multiplicity
_atom_site_calc_flag
_atom_site_refinement_flags
Co1 Co 0.291157(17) 0.076964(11) 0.193338(8) 0.02451(6) Uani 1 1 d .
S1 S 0.18541(3) 0.09893(2) 0.084870(15) 0.02618(8) Uani 1 1 d .
S2 S 0.34232(3) 0.21308(2) 0.206175(16) 0.02696(8) Uani 1 1 d .
S3 S 0.48331(3) 0.04527(2) 0.163862(15) 0.02417(8) Uani 1 1 d .
O1 O 0.36217(9) 0.02147(6) 0.27520(5) 0.0311(2) Uani 1 1 d .
O2 O 0.12864(10) 0.06351(6) 0.22060(5) 0.0305(2) Uani 1 1 d .
B1 B 0.42399(15) 0.18904(10) 0.08292(7) 0.0262(3) Uani 1 1 d .
C1 C 0.62778(16) 0.26133(10) 0.05368(8) 0.0391(4) Uani 1 1 d .
H1 H 0.6750 0.2431 0.0959 0.047 Uiso 1 1 calc R
C2 C 0.69461(17) 0.30615(10) 0.01484(10) 0.0462(4) Uani 1 1 d .
H2 H 0.7856 0.3180 0.0308 0.055 Uiso 1 1 calc R
C3 C 0.62981(19) 0.33342(10) -0.04649(9) 0.0468(4) Uani 1 1 d .
H3 H 0.6753 0.3643 -0.0731 0.056 Uiso 1 1 calc R
C4 C 0.49791(19) 0.31549(10) -0.06901(8) 0.0427(4) Uani 1 1 d .
H4 H 0.4521 0.3338 -0.1115 0.051 Uiso 1 1 calc R
C5 C 0.43124(16) 0.27037(9) -0.02952(7) 0.0329(3) Uani 1 1 d .
H5 H 0.3403 0.2587 -0.0459 0.039 Uiso 1 1 calc R
C6 C 0.49411(14) 0.24187(8) 0.03328(7) 0.0290(3) Uani 1 1 d .
C7 C 0.26404(13) 0.18373(9) 0.05329(7) 0.0311(3) Uani 1 1 d .
H7A H 0.2468 0.1795 0.0044 0.037 Uiso 1 1 calc R
H7B H 0.2232 0.2347 0.0641 0.037 Uiso 1 1 calc R
C8 C 0.00994(13) 0.13218(9) 0.07324(7) 0.0307(3) Uani 1 1 d .
C9 C -0.00389(15) 0.19932(10) 0.12181(8) 0.0355(3) Uani 1 1 d .
H9A H -0.0963 0.2164 0.1139 0.053 Uiso 1 1 calc R
H9B H 0.0511 0.2456 0.1155 0.053 Uiso 1 1 calc R
H9C H 0.0247 0.1791 0.1673 0.053 Uiso 1 1 calc R
C10 C -0.03581(16) 0.16208(12) 0.00172(8) 0.0412(4) Uani 1 1 d .
H10A H -0.1307 0.1732 -0.0078 0.062 Uiso 1 1 calc R
H10B H -0.0177 0.1204 -0.0287 0.062 Uiso 1 1 calc R
H10C H 0.0118 0.2118 -0.0041 0.062 Uiso 1 1 calc R
C11 C -0.06917(15) 0.05674(11) 0.08283(8) 0.0399(4) Uani 1 1 d .
H11A H -0.0324 0.0332 0.1265 0.060 Uiso 1 1 calc R
H11B H -0.0643 0.0169 0.0484 0.060 Uiso 1 1 calc R
H11C H -0.1615 0.0718 0.0798 0.060 Uiso 1 1 calc R
C12 C 0.45815(14) 0.23652(9) 0.15537(7) 0.0296(3) Uani 1 1 d .
H12A H 0.4576 0.2957 0.1475 0.035 Uiso 1 1 calc R
H12B H 0.5480 0.2212 0.1797 0.035 Uiso 1 1 calc R
C13 C 0.42502(17) 0.24311(9) 0.29167(7) 0.0360(3) Uani 1 1 d .
C14 C 0.4506(2) 0.33447(11) 0.29106(9) 0.0566(5) Uani 1 1 d .
H14A H 0.4878 0.3531 0.3363 0.085 Uiso 1 1 calc R
H14B H 0.3674 0.3629 0.2734 0.085 Uiso 1 1 calc R
H14C H 0.5129 0.3459 0.2631 0.085 Uiso 1 1 calc R
C15 C 0.55158(19) 0.19591(13) 0.31686(9) 0.0518(4) Uani 1 1 d .
H15A H 0.5928 0.2137 0.3619 0.078 Uiso 1 1 calc R
H15B H 0.6122 0.2057 0.2877 0.078 Uiso 1 1 calc R
H15C H 0.5315 0.1379 0.3172 0.078 Uiso 1 1 calc R
C16 C 0.3241(2) 0.22444(12) 0.33306(8) 0.0502(5) Uani 1 1 d .
H16A H 0.3083 0.1659 0.3330 0.075 Uiso 1 1 calc R
H16B H 0.2412 0.2525 0.3141 0.075 Uiso 1 1 calc R
H16C H 0.3580 0.2430 0.3787 0.075 Uiso 1 1 calc R
C17 C 0.49097(14) 0.09788(9) 0.08819(7) 0.0288(3) Uani 1 1 d .
H17A H 0.5844 0.1030 0.0855 0.035 Uiso 1 1 calc R
H17B H 0.4450 0.0651 0.0499 0.035 Uiso 1 1 calc R
C18 C 0.49762(15) -0.06429(8) 0.14383(7) 0.0311(3) Uani 1 1 d .
C19 C 0.62563(17) -0.07395(10) 0.12046(10) 0.0437(4) Uani 1 1 d .
H19A H 0.6413 -0.1316 0.1136 0.066 Uiso 1 1 calc R
H19B H 0.6991 -0.0520 0.1541 0.066 Uiso 1 1 calc R
H19C H 0.6188 -0.0445 0.0787 0.066 Uiso 1 1 calc R
C20 C 0.37882(17) -0.09225(10) 0.09135(9) 0.0438(4) Uani 1 1 d .
H20A H 0.3708 -0.0589 0.0515 0.066 Uiso 1 1 calc R
H20B H 0.2987 -0.0866 0.1084 0.066 Uiso 1 1 calc R
H20C H 0.3904 -0.1492 0.0804 0.066 Uiso 1 1 calc R
C21 C 0.5065(2) -0.11144(10) 0.20806(9) 0.0459(4) Uani 1 1 d .
H21A H 0.4265 -0.1020 0.2245 0.069 Uiso 1 1 calc R
H21B H 0.5837 -0.0931 0.2412 0.069 Uiso 1 1 calc R
H21C H 0.5150 -0.1694 0.1997 0.069 Uiso 1 1 calc R
C22 C 0.27337(13) 0.00618(8) 0.30885(7) 0.0253(3) Uani 1 1 d .
C23 C 0.30275(14) -0.03124(8) 0.37322(7) 0.0266(3) Uani 1 1 d .
C24 C 0.43210(15) -0.05465(10) 0.40378(8) 0.0350(3) Uani 1 1 d .
H24 H 0.5011 -0.0476 0.3811 0.042 Uiso 1 1 calc R
C25 C 0.45920(18) -0.08755(10) 0.46612(8) 0.0430(4) Uani 1 1 d .
H25 H 0.5468 -0.1030 0.4867 0.052 Uiso 1 1 calc R
C26 C 0.35815(19) -0.09828(10) 0.49926(8) 0.0438(4) Uani 1 1 d .
H26 H 0.3774 -0.1207 0.5426 0.053 Uiso 1 1 calc R
C27 C 0.23052(17) -0.07674(9) 0.46997(8) 0.0371(3) Uani 1 1 d .
H27 H 0.1630 -0.0844 0.4935 0.045 Uiso 1 1 calc R
C28 C 0.19852(14) -0.04369(8) 0.40601(7) 0.0276(3) Uani 1 1 d .
C29 C 0.06259(14) -0.02123(8) 0.37358(7) 0.0276(3) Uani 1 1 d .
C30 C -0.04479(16) -0.03642(10) 0.40270(8) 0.0364(3) Uani 1 1 d .
H30 H -0.0299 -0.0622 0.4447 0.044 Uiso 1 1 calc R
C31 C -0.17099(16) -0.01454(11) 0.37129(9) 0.0430(4) Uani 1 1 d .
H31 H -0.2419 -0.0256 0.3920 0.052 Uiso 1 1 calc R
C32 C -0.19647(15) 0.02346(11) 0.30990(8) 0.0405(4) Uani 1 1 d .
H32 H -0.2840 0.0386 0.2889 0.049 Uiso 1 1 calc R
C33 C -0.09370(14) 0.03917(10) 0.27949(7) 0.0337(3) Uani 1 1 d .
H33 H -0.1106 0.0652 0.2375 0.040 Uiso 1 1 calc R
C34 C 0.03593(13) 0.01672(8) 0.31067(7) 0.0265(3) Uani 1 1 d .
C35 C 0.14374(13) 0.03034(8) 0.27858(6) 0.0255(3) Uani 1 1 d .

loop_
_atom_site_aniso_label
_atom_site_aniso_U_11
_atom_site_aniso_U_22
_atom_site_aniso_U_33
_atom_site_aniso_U_23
_atom_site_aniso_U_13
_atom_site_aniso_U_12
Co1 0.02402(10) 0.02851(10) 0.02284(10) 0.00610(7) 0.00913(7) 0.00166(7)
S1 0.02328(16) 0.03382(18) 0.02165(15) 0.00335(12) 0.00552(12) 0.00141(13)
S2 0.03084(17) 0.02950(17) 0.02230(15) 0.00329(12) 0.00970(13) 0.00479(13)
S3 0.02490(16) 0.02487(16) 0.02293(15) 0.00279(11) 0.00577(12) 0.00091(12)
O1 0.0263(5) 0.0344(5) 0.0347(5) 0.0067(4) 0.0115(4) 0.0029(4)
O2 0.0251(5) 0.0379(5) 0.0287(5) 0.0073(4) 0.0067(4) 0.0015(4)
B1 0.0254(7) 0.0315(8) 0.0236(7) 0.0062(6) 0.0099(6) 0.0021(6)
C1 0.0336(8) 0.0430(9) 0.0449(9) 0.0155(7) 0.0178(7) 0.0043(6)
C2 0.0403(9) 0.0397(9) 0.0677(11) 0.0148(8) 0.0316(8) 0.0037(7)
C3 0.0625(11) 0.0305(8) 0.0628(11) 0.0172(7) 0.0465(9) 0.0124(7)
C4 0.0668(11) 0.0329(8) 0.0365(8) 0.0136(6) 0.0289(8) 0.0152(8)
C5 0.0436(8) 0.0300(7) 0.0289(7) 0.0057(5) 0.0165(6) 0.0087(6)
C6 0.0334(7) 0.0280(7) 0.0302(7) 0.0058(5) 0.0168(6) 0.0065(5)
C7 0.0269(7) 0.0422(8) 0.0250(6) 0.0116(6) 0.0077(5) 0.0012(6)
C8 0.0217(6) 0.0406(8) 0.0286(7) 0.0050(6) 0.0030(5) 0.0030(6)
C9 0.0275(7) 0.0428(8) 0.0362(8) 0.0038(6) 0.0071(6) 0.0079(6)
C10 0.0320(8) 0.0570(10) 0.0315(7) 0.0078(7) 0.0008(6) 0.0048(7)
C11 0.0284(7) 0.0512(9) 0.0387(8) 0.0016(7) 0.0048(6) -0.0076(7)
C12 0.0337(7) 0.0298(7) 0.0281(6) 0.0044(5) 0.0130(5) -0.0029(6)
C13 0.0523(9) 0.0330(8) 0.0232(6) -0.0016(5) 0.0095(6) -0.0029(7)
C14 0.0928(15) 0.0368(9) 0.0407(9) -0.0040(7) 0.0160(10) -0.0145(10)
C15 0.0536(11) 0.0631(12) 0.0318(8) 0.0065(8) -0.0049(7) -0.0006(9)
C16 0.0791(13) 0.0471(10) 0.0324(8) -0.0078(7) 0.0297(9) -0.0053(9)
C17 0.0310(7) 0.0326(7) 0.0260(6) 0.0060(5) 0.0130(5) 0.0023(6)
C18 0.0329(7) 0.0248(7) 0.0358(7) -0.0019(5) 0.0083(6) 0.0028(5)
C19 0.0395(9) 0.0384(9) 0.0560(10) -0.0071(7) 0.0170(8) 0.0051(7)
C20 0.0410(9) 0.0353(8) 0.0517(10) -0.0120(7) 0.0031(7) -0.0036(7)
C21 0.0631(11) 0.0277(8) 0.0477(9) 0.0071(7) 0.0142(8) 0.0049(7)
C22 0.0274(6) 0.0224(6) 0.0281(6) -0.0005(5) 0.0102(5) 0.0005(5)
C23 0.0315(7) 0.0217(6) 0.0271(6) -0.0005(5) 0.0076(5) 0.0020(5)
C24 0.0343(8) 0.0363(8) 0.0344(7) 0.0015(6) 0.0080(6) 0.0071(6)
C25 0.0449(9) 0.0416(9) 0.0392(8) 0.0051(7) 0.0028(7) 0.0134(7)
C26 0.0591(11) 0.0376(8) 0.0330(8) 0.0106(7) 0.0070(7) 0.0057(8)
C27 0.0487(9) 0.0310(8) 0.0338(8) 0.0055(6) 0.0139(7) -0.0027(6)
C28 0.0355(7) 0.0194(6) 0.0291(7) -0.0005(5) 0.0100(6) -0.0026(5)
C29 0.0322(7) 0.0227(6) 0.0301(7) -0.0039(5) 0.0118(5) -0.0050(5)
C30 0.0403(8) 0.0367(8) 0.0368(8) -0.0011(6) 0.0183(7) -0.0086(6)
C31 0.0345(8) 0.0525(10) 0.0483(9) -0.0071(8) 0.0222(7) -0.0104(7)
C32 0.0259(7) 0.0512(10) 0.0454(9) -0.0086(7) 0.0099(6) -0.0031(7)
C33 0.0290(7) 0.0405(8) 0.0320(7) -0.0042(6) 0.0073(6) -0.0016(6)
C34 0.0267(6) 0.0260(6) 0.0284(6) -0.0035(5) 0.0096(5) -0.0033(5)
C35 0.0272(6) 0.0240(6) 0.0259(6) 0.0003(5) 0.0076(5) -0.0017(5)

loop_
_atom_type_symbol
_atom_type_description
_atom_type_scat_dispersion_real
_atom_type_scat_dispersion_imag
_atom_type_scat_source
C C 0.0033 0.0016 'International Tables Vol C Tables 4.2.6.8 and 6.1.1.4'
H H 0.0000 0.0000 'International Tables Vol C Tables 4.2.6.8 and 6.1.1.4'
O O 0.0106 0.0060 'International Tables Vol C Tables 4.2.6.8 and 6.1.1.4'
S S 0.1246 0.1234 'International Tables Vol C Tables 4.2.6.8 and 6.1.1.4'
Co Co 0.3494 0.9721 'International Tables Vol C Tables 4.2.6.8 and 6.1.1.4'
B B 0.0013 0.0007 'International Tables Vol C Tables 4.2.6.8 and 6.1.1.4'

loop_
_geom_angle_atom_site_label_1
_geom_angle_atom_site_label_2
_geom_angle_atom_site_label_3
_geom_angle
O2 Co1 O1 82.77(4)
O2 Co1 S3 160.03(3)
O1 Co1 S3 86.61(3)
O2 Co1 S1 92.66(3)
O1 Co1 S1 160.43(3)
S3 Co1 S1 91.723(14)
O2 Co1 S2 105.97(3)
O1 Co1 S2 109.19(3)
S3 Co1 S2 93.469(14)
S1 Co1 S2 90.371(14)
C7 S1 C8 103.53(7)
C7 S1 Co1 108.57(5)
C8 S1 Co1 114.27(5)
C12 S2 C13 105.75(7)
C12 S2 Co1 107.88(5)
C13 S2 Co1 114.54(5)
C17 S3 C18 104.51(7)
C17 S3 Co1 109.55(5)
C18 S3 Co1 113.59(5)
C22 O1 Co1 112.74(9)
C35 O2 Co1 113.06(8)
C6 B1 C7 110.55(11)
C6 B1 C17 106.54(10)
C7 B1 C17 110.71(12)
C6 B1 C12 106.35(11)
C7 B1 C12 110.86(11)
C17 B1 C12 111.66(11)
C2 C1 C6 122.78(16)
C3 C2 C1 120.31(17)
C2 C3 C4 119.13(14)
C3 C4 C5 120.20(16)
C6 C5 C4 122.16(16)
C1 C6 C5 115.42(13)
C1 C6 B1 119.08(13)
C5 C6 B1 125.50(13)
B1 C7 S1 114.06(9)
C9 C8 C11 111.83(13)
C9 C8 C10 110.44(13)
C11 C8 C10 109.18(13)
C9 C8 S1 111.27(10)
C11 C8 S1 106.45(10)
C10 C8 S1 107.50(10)
B1 C12 S2 112.94(9)
C15 C13 C16 110.88(14)
C15 C13 C14 111.66(16)
C16 C13 C14 110.21(15)
C15 C13 S2 111.81(11)
C16 C13 S2 104.60(12)
C14 C13 S2 107.42(11)
B1 C17 S3 113.20(9)
C20 C18 C19 111.63(13)
C20 C18 C21 110.38(14)
C19 C18 C21 109.76(14)
C20 C18 S3 111.05(10)
C19 C18 S3 106.90(10)
C21 C18 S3 106.96(10)
O1 C22 C35 115.49(12)
O1 C22 C23 123.46(12)
C35 C22 C23 121.03(12)
C24 C23 C28 120.15(13)
C24 C23 C22 121.15(13)
C28 C23 C22 118.70(12)
C25 C24 C23 120.39(15)
C24 C25 C26 119.85(16)
C27 C26 C25 120.75(15)
C26 C27 C28 121.14(15)
C27 C28 C23 117.68(14)
C27 C28 C29 121.95(13)
C23 C28 C29 120.37(12)
C30 C29 C34 117.62(13)
C30 C29 C28 122.33(13)
C34 C29 C28 120.05(12)
C31 C30 C29 121.09(15)
C30 C31 C32 121.09(14)
C33 C32 C31 119.61(15)
C32 C33 C34 120.09(14)
C33 C34 C29 120.50(12)
C33 C34 C35 120.75(13)
C29 C34 C35 118.75(12)
O2 C35 C22 115.79(12)
O2 C35 C34 123.17(12)
C22 C35 C34 121.03(12)

loop_
_geom_bond_atom_site_label_1
_geom_bond_atom_site_label_2
_geom_bond_distance
Co1 O2 1.9124(10)
Co1 O1 1.9219(10)
Co1 S3 2.2787(4)
Co1 S1 2.2966(4)
Co1 S2 2.3088(5)
S1 C7 1.8151(14)
S1 C8 1.8692(14)
S2 C12 1.8110(13)
S2 C13 1.8533(15)
S3 C17 1.8088(13)
S3 C18 1.8675(14)
O1 C22 1.3012(16)
O2 C35 1.2966(16)
B1 C6 1.6390(19)
B1 C7 1.641(2)
B1 C17 1.651(2)
B1 C12 1.659(2)
C1 C2 1.389(2)
C1 C6 1.397(2)
C2 C3 1.373(3)
C3 C4 1.378(3)
C4 C5 1.400(2)
C5 C6 1.399(2)
C8 C9 1.524(2)
C8 C11 1.529(2)
C8 C10 1.532(2)
C13 C15 1.517(3)
C13 C16 1.529(2)
C13 C14 1.531(2)
C18 C20 1.522(2)
C18 C19 1.524(2)
C18 C21 1.525(2)
C22 C35 1.4107(19)
C22 C23 1.4380(18)
C23 C24 1.406(2)
C23 C28 1.4182(19)
C24 C25 1.370(2)
C25 C26 1.390(3)
C26 C27 1.376(2)
C27 C28 1.401(2)
C28 C29 1.470(2)
C29 C30 1.4064(19)
C29 C34 1.4154(19)
C30 C31 1.376(2)
C31 C32 1.388(3)
C32 C33 1.382(2)
C33 C34 1.407(2)
C34 C35 1.4443(18)

loop_
_geom_torsion_atom_site_label_1
_geom_torsion_atom_site_label_2
_geom_torsion_atom_site_label_3
_geom_torsion_atom_site_label_4
_geom_torsion
O2 Co1 S1 C7 136.01(6)
O1 Co1 S1 C7 -148.20(10)
S3 Co1 S1 C7 -63.48(5)
S2 Co1 S1 C7 30.01(5)
O2 Co1 S1 C8 21.04(6)
O1 Co1 S1 C8 96.83(10)
S3 Co1 S1 C8 -178.45(5)
S2 Co1 S1 C8 -84.97(5)
O2 Co1 S2 C12 -160.06(6)
O1 Co1 S2 C12 112.18(6)
S3 Co1 S2 C12 24.56(5)
S1 Co1 S2 C12 -67.19(5)
O2 Co1 S2 C13 82.50(7)
O1 Co1 S2 C13 -5.26(7)
S3 Co1 S2 C13 -92.88(6)
S1 Co1 S2 C13 175.37(6)
O2 Co1 S3 C17 131.07(10)
O1 Co1 S3 C17 -171.08(6)
S1 Co1 S3 C17 28.44(5)
S2 Co1 S3 C17 -62.04(5)
O2 Co1 S3 C18 14.64(11)
O1 Co1 S3 C18 72.49(6)
S1 Co1 S3 C18 -87.99(5)
S2 Co1 S3 C18 -178.47(5)
O2 Co1 O1 C22 -3.00(9)
S3 Co1 O1 C22 -166.06(9)
S1 Co1 O1 C22 -80.46(13)
S2 Co1 O1 C22 101.44(9)
O1 Co1 O2 C35 3.62(9)
S3 Co1 O2 C35 62.03(15)
S1 Co1 O2 C35 164.51(9)
S2 Co1 O2 C35 -104.34(9)
C6 C1 C2 C3 -0.1(3)
C1 C2 C3 C4 -0.2(3)
C2 C3 C4 C5 0.3(2)
C3 C4 C5 C6 -0.1(2)
C2 C1 C6 C5 0.3(2)
C2 C1 C6 B1 -179.69(15)
C4 C5 C6 C1 -0.2(2)
C4 C5 C6 B1 179.78(14)
C7 B1 C6 C1 172.54(14)
C17 B1 C6 C1 -67.11(17)
C12 B1 C6 C1 52.12(17)
C7 B1 C6 C5 -7.39(19)
C17 B1 C6 C5 112.95(15)
C12 B1 C6 C5 -127.81(14)
C6 B1 C7 S1 158.05(10)
C17 B1 C7 S1 40.22(14)
C12 B1 C7 S1 -84.27(13)
C8 S1 C7 B1 156.77(10)
Co1 S1 C7 B1 34.98(11)
C7 S1 C8 C9 -71.35(11)
Co1 S1 C8 C9 46.54(11)
C7 S1 C8 C11 166.58(10)
Co1 S1 C8 C11 -75.53(10)
C7 S1 C8 C10 49.69(12)
Co1 S1 C8 C10 167.58(9)
C6 B1 C12 S2 157.54(9)
C7 B1 C12 S2 37.32(14)
C17 B1 C12 S2 -86.63(12)
C13 S2 C12 B1 162.12(10)
Co1 S2 C12 B1 39.14(11)
C12 S2 C13 C15 -61.16(13)
Co1 S2 C13 C15 57.49(13)
C12 S2 C13 C16 178.79(11)
Co1 S2 C13 C16 -62.56(12)
C12 S2 C13 C14 61.67(14)
Co1 S2 C13 C14 -179.68(11)
C6 B1 C17 S3 155.08(10)
C7 B1 C17 S3 -84.67(12)
C12 B1 C17 S3 39.36(14)
C18 S3 C17 B1 157.44(10)
Co1 S3 C17 B1 35.40(11)
C17 S3 C18 C20 -65.40(13)
Co1 S3 C18 C20 53.95(12)
C17 S3 C18 C19 56.59(12)
Co1 S3 C18 C19 175.94(9)
C17 S3 C18 C21 174.11(11)
Co1 S3 C18 C21 -66.54(12)
Co1 O1 C22 C35 1.93(15)
Co1 O1 C22 C23 -176.87(10)
O1 C22 C23 C24 -0.6(2)
C35 C22 C23 C24 -179.36(13)
O1 C22 C23 C28 178.82(12)
C35 C22 C23 C28 0.10(19)
C28 C23 C24 C25 -1.8(2)
C22 C23 C24 C25 177.63(14)
C23 C24 C25 C26 0.4(3)
C24 C25 C26 C27 0.5(3)
C25 C26 C27 C28 0.2(3)
C26 C27 C28 C23 -1.6(2)
C26 C27 C28 C29 179.25(14)
C24 C23 C28 C27 2.4(2)
C22 C23 C28 C27 -177.05(13)
C24 C23 C28 C29 -178.45(13)
C22 C23 C28 C29 2.09(19)
C27 C28 C29 C30 -4.4(2)
C23 C28 C29 C30 176.53(13)
C27 C28 C29 C34 175.97(13)
C23 C28 C29 C34 -3.13(19)
C34 C29 C30 C31 -0.5(2)
C28 C29 C30 C31 179.83(14)
C29 C30 C31 C32 -0.2(3)
C30 C31 C32 C33 0.4(3)
C31 C32 C33 C34 0.0(2)
C32 C33 C34 C29 -0.7(2)
C32 C33 C34 C35 177.98(14)
C30 C29 C34 C33 0.9(2)
C28 C29 C34 C33 -179.38(13)
C30 C29 C34 C35 -177.78(13)
C28 C29 C34 C35 1.90(19)
Co1 O2 C35 C22 -3.59(15)
Co1 O2 C35 C34 177.69(10)
O1 C22 C35 O2 1.11(18)
C23 C22 C35 O2 179.93(12)
O1 C22 C35 C34 179.86(12)
C23 C22 C35 C34 -1.3(2)
C33 C34 C35 O2 0.2(2)
C29 C34 C35 O2 178.94(12)
C33 C34 C35 C22 -178.44(13)
C29 C34 C35 C22 0.28(19)
